data_4315029
loop_
_publ_author_name
'Sabrina Sculfort'
'Richard Welter'
'Pierre Braunstein'

_publ_contact_author_address
;
Institut Le Bel, rue Blaise Pascal, 67081 STRASBOURG, FRANCE
;
_publ_contact_author_email braunstein@unistra.fr
_publ_contact_author_fax 0368851322
_publ_contact_author_name
;
Pierre Braunstein
;
_publ_contact_author_phone 0368851308
_publ_section_title
;
 Heterometallic Chains and Clusters with Gold-Transition Metal Bonds:
 Synthesis and Interconversion
;
_journal_name_full 'Inorganic Chemistry'
_journal_page_first 2372
_journal_page_last 2382
_journal_paper_doi 10.1021/ic902245v
_journal_volume 49
_journal_year 2010
_chemical_formula_moiety 'C24 H30 Cu Mo2 Na O10'
_chemical_formula_sum 'C24 H30 Cu Mo2 Na O10'
_chemical_formula_weight 756.89
_chemical_name_systematic
; 
 ? 
;
_space_group_IT_number 15
_symmetry_cell_setting monoclinic
_symmetry_space_group_name_Hall '-C 2yc'
_symmetry_space_group_name_H-M 'C 1 2/c 1'
_atom_sites_solution_hydrogens geom
_atom_sites_solution_primary direct
_atom_sites_solution_secondary difmap
_audit_creation_date 10-03-06
_audit_creation_method SHELXL-97
_cell_angle_alpha 90.00
_cell_angle_beta 114.164(2)
_cell_angle_gamma 90.00
_cell_formula_units_Z 4
_cell_length_a 20.7774(7)
_cell_length_b 10.8479(4)
_cell_length_c 14.3734(6)
_cell_measurement_reflns_used 7838
_cell_measurement_temperature 173(2)
_cell_measurement_theta_max 30.034
_cell_measurement_theta_min 0.998
_cell_volume 2955.8(2)
_computing_cell_refinement 'Denzo (Nonius B.V., 1998)'
_computing_data_collection 'Collect (Nonius B.V., 1998)'
_computing_data_reduction 'Denzo (Nonius B.V., 1998)'
_computing_molecular_graphics 'PLATON 98 (Spek, 1998)'
_computing_publication_material 'SHELXL-97 (Sheldrick, 1997)'
_computing_structure_refinement 'SHELXL-97 (Sheldrick, 1997)'
_computing_structure_solution 'SHELXS-97 (Sheldrick, 1997)'
_diffrn_ambient_temperature 173(2)
_diffrn_measured_fraction_theta_full 0.993
_diffrn_measured_fraction_theta_max 0.993
_diffrn_measurement_device_type KappaCCD
_diffrn_measurement_method '\p scans'
_diffrn_radiation_monochromator graphite
_diffrn_radiation_source 'fine-focus sealed tube'
_diffrn_radiation_type MoK\a
_diffrn_radiation_wavelength 0.71073
_diffrn_reflns_av_R_equivalents 0.0665
_diffrn_reflns_av_sigmaI/netI 0.1123
_diffrn_reflns_limit_h_max 29
_diffrn_reflns_limit_h_min -29
_diffrn_reflns_limit_k_max 15
_diffrn_reflns_limit_k_min -15
_diffrn_reflns_limit_l_max 20
_diffrn_reflns_limit_l_min -19
_diffrn_reflns_number 11405
_diffrn_reflns_theta_full 29.98
_diffrn_reflns_theta_max 29.98
_diffrn_reflns_theta_min 2.15
_exptl_absorpt_coefficient_mu 1.613
_exptl_absorpt_correction_type none
_exptl_crystal_colour yellow
_exptl_crystal_density_diffrn 1.701
_exptl_crystal_density_method 'not measured'
_exptl_crystal_description prism
_exptl_crystal_F_000 1512
_exptl_crystal_size_max 0.15
_exptl_crystal_size_mid 0.10
_exptl_crystal_size_min 0.07
_refine_diff_density_max 1.117
_refine_diff_density_min -1.449
_refine_diff_density_rms 0.163
_refine_ls_extinction_method none
_refine_ls_goodness_of_fit_ref 0.961
_refine_ls_hydrogen_treatment constr
_refine_ls_matrix_type full
_refine_ls_number_parameters 173
_refine_ls_number_reflns 4276
_refine_ls_number_restraints 0
_refine_ls_restrained_S_all 0.961
_refine_ls_R_factor_all 0.1219
_refine_ls_R_factor_gt 0.0512
_refine_ls_shift/su_max 0.001
_refine_ls_shift/su_mean 0.000
_refine_ls_structure_factor_coef Fsqd
_refine_ls_weighting_details 'calc w=1/[\s^2^(Fo^2^)+(0.0642P)^2^+0.0000P] where P=(Fo^2^+2Fc^2^)/3'
_refine_ls_weighting_scheme calc
_refine_ls_wR_factor_gt 0.1127
_refine_ls_wR_factor_ref 0.1390
_reflns_number_gt 2410
_reflns_number_total 4276
_reflns_threshold_expression >2sigma(I)
_cod_data_source_file ic902245v_si_002.cif
_cod_data_source_block mo2_cu_linear
_cod_original_cell_volume 2955.77(19)
_cod_original_sg_symbol_H-M 'C 2/c'
_cod_database_code 4315029

loop_
_symmetry_equiv_pos_as_xyz
'x, y, z'
'-x, y, -z+1/2'
'x+1/2, y+1/2, z'
'-x+1/2, y+1/2, -z+1/2'
'-x, -y, -z'
'x, -y, z-1/2'
'-x+1/2, -y+1/2, -z'
'x+1/2, -y+1/2, z-1/2'

loop_
_atom_site_label
_atom_site_type_symbol
_atom_site_fract_x
_atom_site_fract_y
_atom_site_fract_z
_atom_site_U_iso_or_equiv
_atom_site_adp_type
_atom_site_occupancy
_atom_site_symmetry_multiplicity
_atom_site_calc_flag
_atom_site_refinement_flags
_atom_site_disorder_assembly
_atom_site_disorder_group
Mo1 Mo 0.63543(2) 0.63597(4) 0.33155(3) 0.02394(14) Uani 1 1 d . . .
Cu1 Cu 0.5000 0.66032(7) 0.2500 0.0300(2) Uani 1 2 d S . .
Na1 Na 0.5000 1.0551(2) 0.2500 0.0324(6) Uani 1 2 d S . .
O1 O 0.56842(18) 0.8855(3) 0.3545(3) 0.0405(9) Uani 1 1 d . . .
O2 O 0.5503(2) 0.5447(4) 0.1084(3) 0.0524(11) Uani 1 1 d . . .
O3 O 0.70920(19) 0.8075(4) 0.2320(3) 0.0539(11) Uani 1 1 d . . .
O4 O 0.6039(2) 1.1488(4) 0.2530(4) 0.0781(15) Uani 1 1 d . . .
O5 O 0.4827(3) 1.1423(4) 0.0871(4) 0.107(2) Uani 1 1 d . . .
C1 C 0.5886(2) 0.7887(4) 0.3415(3) 0.0281(10) Uani 1 1 d . . .
C2 C 0.5776(3) 0.5844(4) 0.1911(4) 0.0321(11) Uani 1 1 d . . .
C3 C 0.6818(3) 0.7441(5) 0.2684(4) 0.0363(12) Uani 1 1 d . . .
C4 C 0.6897(3) 0.5916(5) 0.5074(4) 0.0464(14) Uani 1 1 d . . .
H4 H 0.6919 0.6523 0.5563 0.056 Uiso 1 1 calc . . .
C5 C 0.7396(3) 0.5739(5) 0.4679(4) 0.0435(13) Uani 1 1 d . . .
H5 H 0.7816 0.6203 0.4847 0.052 Uiso 1 1 calc . . .
C6 C 0.7172(3) 0.4754(5) 0.3987(4) 0.0430(14) Uani 1 1 d . . .
H6 H 0.7414 0.4429 0.3605 0.052 Uiso 1 1 calc . . .
C7 C 0.6519(3) 0.4332(5) 0.3963(4) 0.0439(14) Uani 1 1 d . . .
H7 H 0.6243 0.3674 0.3560 0.053 Uiso 1 1 calc . . .
C8 C 0.6356(3) 0.5058(5) 0.4638(4) 0.0495(15) Uani 1 1 d . . .
H8 H 0.5948 0.4981 0.4776 0.059 Uiso 1 1 calc . . .
C9 C 0.6722(4) 1.1059(7) 0.3190(8) 0.108(3) Uani 1 1 d . . .
H9A H 0.6949 1.0673 0.2785 0.162 Uiso 1 1 calc . . .
H9B H 0.6678 1.0453 0.3667 0.162 Uiso 1 1 calc . . .
H9C H 0.7009 1.1755 0.3573 0.162 Uiso 1 1 calc . . .
C10 C 0.5999(4) 1.1992(7) 0.1613(6) 0.078(2) Uani 1 1 d . . .
H10A H 0.6172 1.1379 0.1259 0.094 Uiso 1 1 calc . . .
H10B H 0.6309 1.2724 0.1761 0.094 Uiso 1 1 calc . . .
C11 C 0.5300(5) 1.2341(9) 0.0961(7) 0.133(4) Uani 1 1 d . . .
H11A H 0.5169 1.3090 0.1236 0.160 Uiso 1 1 calc . . .
H11B H 0.5280 1.2542 0.0278 0.160 Uiso 1 1 calc . . .
C12 C 0.4236(4) 1.1424(6) -0.0031(6) 0.084(2) Uani 1 1 d . . .
H12A H 0.3883 1.1983 0.0025 0.126 Uiso 1 1 calc . . .
H12B H 0.4041 1.0588 -0.0178 0.126 Uiso 1 1 calc . . .
H12C H 0.4362 1.1702 -0.0583 0.126 Uiso 1 1 calc . . .

loop_
_atom_site_aniso_label
_atom_site_aniso_U_11
_atom_site_aniso_U_22
_atom_site_aniso_U_33
_atom_site_aniso_U_23
_atom_site_aniso_U_13
_atom_site_aniso_U_12
Mo1 0.0194(2) 0.0269(2) 0.0251(2) 0.00006(17) 0.00876(17) 0.00100(16)
Cu1 0.0178(4) 0.0361(5) 0.0339(5) 0.000 0.0084(4) 0.000
Na1 0.0299(15) 0.0256(14) 0.0359(15) 0.000 0.0075(13) 0.000
O1 0.034(2) 0.033(2) 0.046(2) -0.0057(16) 0.0071(18) 0.0065(15)
O2 0.047(3) 0.077(3) 0.032(2) -0.020(2) 0.0159(19) -0.006(2)
O3 0.046(3) 0.066(3) 0.057(3) 0.009(2) 0.029(2) -0.015(2)
O4 0.037(3) 0.096(4) 0.089(4) 0.057(3) 0.014(3) 0.003(2)
O5 0.100(4) 0.102(4) 0.059(3) 0.036(3) -0.028(3) -0.067(3)
C1 0.024(3) 0.031(3) 0.026(3) -0.001(2) 0.008(2) -0.001(2)
C2 0.031(3) 0.030(3) 0.039(3) 0.000(2) 0.018(2) 0.002(2)
C3 0.026(3) 0.045(3) 0.033(3) 0.001(2) 0.007(2) 0.002(2)
C4 0.061(4) 0.043(3) 0.029(3) 0.005(3) 0.012(3) 0.019(3)
C5 0.033(3) 0.039(3) 0.040(3) 0.013(3) -0.004(2) 0.006(2)
C6 0.052(4) 0.039(3) 0.045(3) 0.007(3) 0.027(3) 0.019(3)
C7 0.048(4) 0.027(3) 0.042(3) 0.007(2) 0.004(3) -0.003(2)
C8 0.045(4) 0.058(4) 0.053(4) 0.032(3) 0.029(3) 0.022(3)
C9 0.031(4) 0.080(5) 0.183(10) 0.049(6) 0.013(5) 0.005(4)
C10 0.094(6) 0.091(6) 0.065(5) -0.002(4) 0.049(5) -0.030(5)
C11 0.100(7) 0.142(8) 0.092(6) 0.074(6) -0.027(5) -0.063(6)
C12 0.083(6) 0.071(5) 0.057(5) 0.006(4) -0.013(4) -0.016(4)

loop_
_atom_type_symbol
_atom_type_description
_atom_type_scat_dispersion_real
_atom_type_scat_dispersion_imag
_atom_type_scat_source
C C 0.0033 0.0016 'International Tables Vol C Tables 4.2.6.8 and 6.1.1.4'
H H 0.0000 0.0000 'International Tables Vol C Tables 4.2.6.8 and 6.1.1.4'
O O 0.0106 0.0060 'International Tables Vol C Tables 4.2.6.8 and 6.1.1.4'
Na Na 0.0362 0.0249 'International Tables Vol C Tables 4.2.6.8 and 6.1.1.4'
Cu Cu 0.3201 1.2651 'International Tables Vol C Tables 4.2.6.8 and 6.1.1.4'
Mo Mo -1.6832 0.6857 'International Tables Vol C Tables 4.2.6.8 and 6.1.1.4'

loop_
_geom_angle_atom_site_label_1
_geom_angle_atom_site_label_2
_geom_angle_atom_site_label_3
_geom_angle
_geom_angle_site_symmetry_1
_geom_angle_site_symmetry_3
_geom_angle_publ_flag
C1 Mo1 C3 83.13(19) . . ?
C1 Mo1 C2 101.74(19) . . ?
C3 Mo1 C2 84.5(2) . . ?
C1 Mo1 C5 119.89(19) . . ?
C3 Mo1 C5 95.6(2) . . ?
C2 Mo1 C5 138.1(2) . . ?
C1 Mo1 C6 153.69(19) . . ?
C3 Mo1 C6 102.96(19) . . ?
C2 Mo1 C6 104.3(2) . . ?
C5 Mo1 C6 34.78(18) . . ?
C1 Mo1 C4 97.36(18) . . ?
C3 Mo1 C4 120.6(2) . . ?
C2 Mo1 C4 150.2(2) . . ?
C5 Mo1 C4 34.25(19) . . ?
C6 Mo1 C4 57.31(18) . . ?
C1 Mo1 C7 139.23(19) . . ?
C3 Mo1 C7 136.2(2) . . ?
C2 Mo1 C7 93.98(19) . . ?
C5 Mo1 C7 57.80(18) . . ?
C6 Mo1 C7 35.08(18) . . ?
C4 Mo1 C7 57.17(18) . . ?
C1 Mo1 C8 106.48(18) . . ?
C3 Mo1 C8 152.8(2) . . ?
C2 Mo1 C8 117.1(2) . . ?
C5 Mo1 C8 57.35(19) . . ?
C6 Mo1 C8 57.60(17) . . ?
C4 Mo1 C8 34.34(19) . . ?
C7 Mo1 C8 34.33(18) . . ?
C1 Mo1 Cu1 57.59(13) . . ?
C3 Mo1 Cu1 112.30(14) . . ?
C2 Mo1 Cu1 57.80(13) . . ?
C5 Mo1 Cu1 150.47(14) . . ?
C6 Mo1 Cu1 137.20(14) . . ?
C4 Mo1 Cu1 117.48(15) . . ?
C7 Mo1 Cu1 103.30(14) . . ?
C8 Mo1 Cu1 93.93(13) . . ?
C1 Cu1 C1 103.7(2) . 2_655 ?
C1 Cu1 C2 122.96(17) . 2_655 ?
C1 Cu1 C2 84.60(17) 2_655 2_655 ?
C1 Cu1 C2 84.60(17) . . ?
C1 Cu1 C2 122.96(17) 2_655 . ?
C2 Cu1 C2 137.3(2) 2_655 . ?
C1 Cu1 Mo1 143.80(12) . 2_655 ?
C1 Cu1 Mo1 47.12(12) 2_655 2_655 ?
C2 Cu1 Mo1 47.21(13) 2_655 2_655 ?
C2 Cu1 Mo1 127.21(13) . 2_655 ?
C1 Cu1 Mo1 47.12(12) . . ?
C1 Cu1 Mo1 143.80(12) 2_655 . ?
C2 Cu1 Mo1 127.21(13) 2_655 . ?
C2 Cu1 Mo1 47.21(13) . . ?
Mo1 Cu1 Mo1 168.25(4) 2_655 . ?
O4 Na1 O4 129.2(2) . 2_655 ?
O4 Na1 O5 92.4(2) . 2_655 ?
O4 Na1 O5 67.82(17) 2_655 2_655 ?
O4 Na1 O5 67.82(17) . . ?
O4 Na1 O5 92.4(2) 2_655 . ?
O5 Na1 O5 133.8(3) 2_655 . ?
O4 Na1 O1 129.29(16) . 2_655 ?
O4 Na1 O1 90.88(13) 2_655 2_655 ?
O5 Na1 O1 135.55(19) 2_655 2_655 ?
O5 Na1 O1 83.10(14) . 2_655 ?
O4 Na1 O1 90.88(13) . . ?
O4 Na1 O1 129.29(16) 2_655 . ?
O5 Na1 O1 83.10(14) 2_655 . ?
O5 Na1 O1 135.55(19) . . ?
O1 Na1 O1 81.69(17) 2_655 . ?
C1 O1 Na1 137.3(3) . . ?
C10 O4 C9 114.6(6) . . ?
C10 O4 Na1 116.6(4) . . ?
C9 O4 Na1 121.6(4) . . ?
C11 O5 C12 114.8(5) . . ?
C11 O5 Na1 112.2(4) . . ?
C12 O5 Na1 129.6(5) . . ?
O1 C1 Mo1 172.0(4) . . ?
O1 C1 Cu1 112.7(3) . . ?
Mo1 C1 Cu1 75.28(16) . . ?
O2 C2 Mo1 171.5(4) . . ?
O2 C2 Cu1 113.0(4) . . ?
Mo1 C2 Cu1 74.99(16) . . ?
O3 C3 Mo1 179.7(5) . . ?
C5 C4 C8 108.9(5) . . ?
C5 C4 Mo1 72.4(3) . . ?
C8 C4 Mo1 73.2(3) . . ?
C5 C4 H4 125.6 . . ?
C8 C4 H4 125.6 . . ?
Mo1 C4 H4 120.6 . . ?
C4 C5 C6 108.0(5) . . ?
C4 C5 Mo1 73.3(3) . . ?
C6 C5 Mo1 72.7(3) . . ?
C4 C5 H5 126.0 . . ?
C6 C5 H5 126.0 . . ?
Mo1 C5 H5 119.9 . . ?
C5 C6 C7 107.4(5) . . ?
C5 C6 Mo1 72.6(3) . . ?
C7 C6 Mo1 72.9(3) . . ?
C5 C6 H6 126.3 . . ?
C7 C6 H6 126.3 . . ?
Mo1 C6 H6 120.1 . . ?
C8 C7 C6 107.7(5) . . ?
C8 C7 Mo1 73.2(3) . . ?
C6 C7 Mo1 72.1(3) . . ?
C8 C7 H7 126.2 . . ?
C6 C7 H7 126.2 . . ?
Mo1 C7 H7 120.4 . . ?
C7 C8 C4 108.0(5) . . ?
C7 C8 Mo1 72.5(3) . . ?
C4 C8 Mo1 72.5(3) . . ?
C7 C8 H8 126.0 . . ?
C4 C8 H8 126.0 . . ?
Mo1 C8 H8 120.8 . . ?
O4 C9 H9A 109.5 . . ?
O4 C9 H9B 109.5 . . ?
H9A C9 H9B 109.5 . . ?
O4 C9 H9C 109.5 . . ?
H9A C9 H9C 109.5 . . ?
H9B C9 H9C 109.5 . . ?
O4 C10 C11 112.2(6) . . ?
O4 C10 H10A 109.2 . . ?
C11 C10 H10A 109.2 . . ?
O4 C10 H10B 109.2 . . ?
C11 C10 H10B 109.2 . . ?
H10A C10 H10B 107.9 . . ?
O5 C11 C10 111.7(7) . . ?
O5 C11 H11A 109.3 . . ?
C10 C11 H11A 109.3 . . ?
O5 C11 H11B 109.3 . . ?
C10 C11 H11B 109.3 . . ?
H11A C11 H11B 107.9 . . ?
O5 C12 H12A 109.5 . . ?
O5 C12 H12B 109.5 . . ?
H12A C12 H12B 109.5 . . ?
O5 C12 H12C 109.5 . . ?
H12A C12 H12C 109.5 . . ?
H12B C12 H12C 109.5 . . ?

loop_
_geom_bond_atom_site_label_1
_geom_bond_atom_site_label_2
_geom_bond_distance
_geom_bond_site_symmetry_2
_geom_bond_publ_flag
Mo1 C1 1.956(5) . ?
Mo1 C3 1.960(5) . ?
Mo1 C2 1.961(5) . ?
Mo1 C5 2.346(5) . ?
Mo1 C6 2.348(5) . ?
Mo1 C4 2.358(5) . ?
Mo1 C7 2.358(5) . ?
Mo1 C8 2.367(5) . ?
Mo1 Cu1 2.5810(4) . ?
Cu1 C1 2.253(5) . ?
Cu1 C1 2.253(5) 2_655 ?
Cu1 C2 2.261(4) 2_655 ?
Cu1 C2 2.261(4) . ?
Cu1 Mo1 2.5810(4) 2_655 ?
Na1 O4 2.371(4) . ?
Na1 O4 2.371(4) 2_655 ?
Na1 O5 2.411(5) 2_655 ?
Na1 O5 2.411(5) . ?
Na1 O1 2.432(4) 2_655 ?
Na1 O1 2.432(4) . ?
O1 C1 1.174(5) . ?
O2 C2 1.169(6) . ?
O3 C3 1.148(5) . ?
O4 C10 1.397(8) . ?
O4 C9 1.424(8) . ?
O5 C11 1.368(8) . ?
O5 C12 1.373(8) . ?
C4 C5 1.385(8) . ?
C4 C8 1.395(8) . ?
C4 H4 0.9500 . ?
C5 C6 1.403(7) . ?
C5 H5 0.9500 . ?
C6 C7 1.418(7) . ?
C6 H6 0.9500 . ?
C7 C8 1.395(7) . ?
C7 H7 0.9500 . ?
C8 H8 0.9500 . ?
C9 H9A 0.9800 . ?
C9 H9B 0.9800 . ?
C9 H9C 0.9800 . ?
C10 C11 1.419(11) . ?
C10 H10A 0.9900 . ?
C10 H10B 0.9900 . ?
C11 H11A 0.9900 . ?
C11 H11B 0.9900 . ?
C12 H12A 0.9800 . ?
C12 H12B 0.9800 . ?
C12 H12C 0.9800 . ?

loop_
_geom_torsion_atom_site_label_1
_geom_torsion_atom_site_label_2
_geom_torsion_atom_site_label_3
_geom_torsion_atom_site_label_4
_geom_torsion
_geom_torsion_site_symmetry_1
_geom_torsion_site_symmetry_2
_geom_torsion_site_symmetry_3
_geom_torsion_site_symmetry_4
_geom_torsion_publ_flag
C3 Mo1 Cu1 C1 -65.6(2) . . . . ?
C2 Mo1 Cu1 C1 -133.2(2) . . . . ?
C5 Mo1 Cu1 C1 94.4(3) . . . . ?
C6 Mo1 Cu1 C1 151.3(2) . . . . ?
C4 Mo1 Cu1 C1 80.8(2) . . . . ?
C7 Mo1 Cu1 C1 140.5(2) . . . . ?
C8 Mo1 Cu1 C1 107.1(2) . . . . ?
C1 Mo1 Cu1 C1 43.7(3) . . . 2_655 ?
C3 Mo1 Cu1 C1 -21.8(2) . . . 2_655 ?
C2 Mo1 Cu1 C1 -89.5(2) . . . 2_655 ?
C5 Mo1 Cu1 C1 138.2(3) . . . 2_655 ?
C6 Mo1 Cu1 C1 -165.0(3) . . . 2_655 ?
C4 Mo1 Cu1 C1 124.6(2) . . . 2_655 ?
C7 Mo1 Cu1 C1 -175.7(2) . . . 2_655 ?
C8 Mo1 Cu1 C1 150.8(2) . . . 2_655 ?
C1 Mo1 Cu1 C2 -103.1(2) . . . 2_655 ?
C3 Mo1 Cu1 C2 -168.7(2) . . . 2_655 ?
C2 Mo1 Cu1 C2 123.7(3) . . . 2_655 ?
C5 Mo1 Cu1 C2 -8.7(3) . . . 2_655 ?
C6 Mo1 Cu1 C2 48.2(2) . . . 2_655 ?
C4 Mo1 Cu1 C2 -22.3(2) . . . 2_655 ?
C7 Mo1 Cu1 C2 37.4(2) . . . 2_655 ?
C8 Mo1 Cu1 C2 3.9(2) . . . 2_655 ?
C1 Mo1 Cu1 C2 133.2(2) . . . . ?
C3 Mo1 Cu1 C2 67.6(2) . . . . ?
C5 Mo1 Cu1 C2 -132.4(3) . . . . ?
C6 Mo1 Cu1 C2 -75.5(2) . . . . ?
C4 Mo1 Cu1 C2 -146.0(2) . . . . ?
C7 Mo1 Cu1 C2 -86.3(2) . . . . ?
C8 Mo1 Cu1 C2 -119.7(2) . . . . ?
C1 Mo1 Cu1 Mo1 -160.60(15) . . . 2_655 ?
C3 Mo1 Cu1 Mo1 133.82(16) . . . 2_655 ?
C2 Mo1 Cu1 Mo1 66.20(16) . . . 2_655 ?
C5 Mo1 Cu1 Mo1 -66.2(3) . . . 2_655 ?
C6 Mo1 Cu1 Mo1 -9.29(18) . . . 2_655 ?
C4 Mo1 Cu1 Mo1 -79.76(16) . . . 2_655 ?
C7 Mo1 Cu1 Mo1 -20.09(14) . . . 2_655 ?
C8 Mo1 Cu1 Mo1 -53.55(16) . . . 2_655 ?
O4 Na1 O1 C1 -89.4(5) . . . . ?
O4 Na1 O1 C1 124.5(5) 2_655 . . . ?
O5 Na1 O1 C1 178.3(5) 2_655 . . . ?
O5 Na1 O1 C1 -31.0(6) . . . . ?
O1 Na1 O1 C1 40.2(4) 2_655 . . . ?
O4 Na1 O4 C10 -75.7(5) 2_655 . . . ?
O5 Na1 O4 C10 -138.7(5) 2_655 . . . ?
O5 Na1 O4 C10 -1.7(5) . . . . ?
O1 Na1 O4 C10 58.2(5) 2_655 . . . ?
O1 Na1 O4 C10 138.2(5) . . . . ?
O4 Na1 O4 C9 135.7(6) 2_655 . . . ?
O5 Na1 O4 C9 72.7(6) 2_655 . . . ?
O5 Na1 O4 C9 -150.3(6) . . . . ?
O1 Na1 O4 C9 -90.4(6) 2_655 . . . ?
O1 Na1 O4 C9 -10.4(6) . . . . ?
O4 Na1 O5 C11 -23.6(6) . . . . ?
O4 Na1 O5 C11 108.2(7) 2_655 . . . ?
O5 Na1 O5 C11 47.1(6) 2_655 . . . ?
O1 Na1 O5 C11 -161.2(7) 2_655 . . . ?
O1 Na1 O5 C11 -90.6(7) . . . . ?
O4 Na1 O5 C12 178.6(7) . . . . ?
O4 Na1 O5 C12 -49.6(7) 2_655 . . . ?
O5 Na1 O5 C12 -110.6(7) 2_655 . . . ?
O1 Na1 O5 C12 41.0(6) 2_655 . . . ?
O1 Na1 O5 C12 111.7(6) . . . . ?
Na1 O1 C1 Mo1 122(3) . . . . ?
Na1 O1 C1 Cu1 -60.5(5) . . . . ?
C3 Mo1 C1 O1 -60(3) . . . . ?
C2 Mo1 C1 O1 -143(3) . . . . ?
C5 Mo1 C1 O1 32(3) . . . . ?
C6 Mo1 C1 O1 45(3) . . . . ?
C4 Mo1 C1 O1 60(3) . . . . ?
C7 Mo1 C1 O1 106(3) . . . . ?
C8 Mo1 C1 O1 94(3) . . . . ?
Cu1 Mo1 C1 O1 178(3) . . . . ?
C3 Mo1 C1 Cu1 121.95(17) . . . . ?
C2 Mo1 C1 Cu1 39.05(17) . . . . ?
C5 Mo1 C1 Cu1 -145.47(16) . . . . ?
C6 Mo1 C1 Cu1 -132.6(4) . . . . ?
C4 Mo1 C1 Cu1 -117.98(18) . . . . ?
C7 Mo1 C1 Cu1 -71.4(3) . . . . ?
C8 Mo1 C1 Cu1 -84.08(18) . . . . ?
C1 Cu1 C1 O1 25.2(3) 2_655 . . . ?
C2 Cu1 C1 O1 -67.2(4) 2_655 . . . ?
C2 Cu1 C1 O1 147.9(4) . . . . ?
Mo1 Cu1 C1 O1 -6.2(5) 2_655 . . . ?
Mo1 Cu1 C1 O1 -179.6(4) . . . . ?
C1 Cu1 C1 Mo1 -155.15(18) 2_655 . . . ?
C2 Cu1 C1 Mo1 112.43(18) 2_655 . . . ?
C2 Cu1 C1 Mo1 -32.50(16) . . . . ?
Mo1 Cu1 C1 Mo1 173.42(6) 2_655 . . . ?
C1 Mo1 C2 O2 161(3) . . . . ?
C3 Mo1 C2 O2 79(3) . . . . ?
C5 Mo1 C2 O2 -14(3) . . . . ?
C6 Mo1 C2 O2 -23(3) . . . . ?
C4 Mo1 C2 O2 -71(3) . . . . ?
C7 Mo1 C2 O2 -57(3) . . . . ?
C8 Mo1 C2 O2 -84(3) . . . . ?
Cu1 Mo1 C2 O2 -161(3) . . . . ?
C1 Mo1 C2 Cu1 -38.94(17) . . . . ?
C3 Mo1 C2 Cu1 -120.74(17) . . . . ?
C5 Mo1 C2 Cu1 146.9(2) . . . . ?
C6 Mo1 C2 Cu1 137.25(15) . . . . ?
C4 Mo1 C2 Cu1 89.8(4) . . . . ?
C7 Mo1 C2 Cu1 103.23(17) . . . . ?
C8 Mo1 C2 Cu1 76.63(19) . . . . ?
C1 Cu1 C2 O2 -150.6(4) . . . . ?
C1 Cu1 C2 O2 -47.8(5) 2_655 . . . ?
C2 Cu1 C2 O2 74.7(4) 2_655 . . . ?
Mo1 Cu1 C2 O2 10.5(5) 2_655 . . . ?
Mo1 Cu1 C2 O2 176.9(5) . . . . ?
C1 Cu1 C2 Mo1 32.45(16) . . . . ?
C1 Cu1 C2 Mo1 135.26(17) 2_655 . . . ?
C2 Cu1 C2 Mo1 -102.25(13) 2_655 . . . ?
Mo1 Cu1 C2 Mo1 -166.47(5) 2_655 . . . ?
C1 Mo1 C3 O3 89(86) . . . . ?
C2 Mo1 C3 O3 -168(100) . . . . ?
C5 Mo1 C3 O3 -30(86) . . . . ?
C6 Mo1 C3 O3 -65(86) . . . . ?
C4 Mo1 C3 O3 -5(86) . . . . ?
C7 Mo1 C3 O3 -78(86) . . . . ?
C8 Mo1 C3 O3 -24(86) . . . . ?
Cu1 Mo1 C3 O3 140(86) . . . . ?
C1 Mo1 C4 C5 -134.7(3) . . . . ?
C3 Mo1 C4 C5 -48.3(4) . . . . ?
C2 Mo1 C4 C5 95.6(5) . . . . ?
C6 Mo1 C4 C5 37.7(3) . . . . ?
C7 Mo1 C4 C5 79.7(3) . . . . ?
C8 Mo1 C4 C5 116.8(5) . . . . ?
Cu1 Mo1 C4 C5 168.1(3) . . . . ?
C1 Mo1 C4 C8 108.5(3) . . . . ?
C3 Mo1 C4 C8 -165.1(3) . . . . ?
C2 Mo1 C4 C8 -21.1(6) . . . . ?
C5 Mo1 C4 C8 -116.8(5) . . . . ?
C6 Mo1 C4 C8 -79.1(3) . . . . ?
C7 Mo1 C4 C8 -37.1(3) . . . . ?
Cu1 Mo1 C4 C8 51.4(3) . . . . ?
C8 C4 C5 C6 -0.3(6) . . . . ?
Mo1 C4 C5 C6 -64.9(4) . . . . ?
C8 C4 C5 Mo1 64.6(4) . . . . ?
C1 Mo1 C5 C4 54.4(4) . . . . ?
C3 Mo1 C5 C4 139.7(4) . . . . ?
C2 Mo1 C5 C4 -132.2(4) . . . . ?
C6 Mo1 C5 C4 -115.6(5) . . . . ?
C7 Mo1 C5 C4 -77.7(3) . . . . ?
C8 Mo1 C5 C4 -36.7(3) . . . . ?
Cu1 Mo1 C5 C4 -21.7(5) . . . . ?
C1 Mo1 C5 C6 170.0(3) . . . . ?
C3 Mo1 C5 C6 -104.6(3) . . . . ?
C2 Mo1 C5 C6 -16.6(5) . . . . ?
C4 Mo1 C5 C6 115.6(5) . . . . ?
C7 Mo1 C5 C6 37.9(3) . . . . ?
C8 Mo1 C5 C6 78.9(3) . . . . ?
Cu1 Mo1 C5 C6 93.9(4) . . . . ?
C4 C5 C6 C7 0.3(6) . . . . ?
Mo1 C5 C6 C7 -65.0(4) . . . . ?
C4 C5 C6 Mo1 65.3(4) . . . . ?
C1 Mo1 C6 C5 -19.8(6) . . . . ?
C3 Mo1 C6 C5 81.1(3) . . . . ?
C2 Mo1 C6 C5 168.7(3) . . . . ?
C4 Mo1 C6 C5 -37.1(3) . . . . ?
C7 Mo1 C6 C5 -115.1(5) . . . . ?
C8 Mo1 C6 C5 -78.1(4) . . . . ?
Cu1 Mo1 C6 C5 -133.6(3) . . . . ?
C1 Mo1 C6 C7 95.4(5) . . . . ?
C3 Mo1 C6 C7 -163.8(3) . . . . ?
C2 Mo1 C6 C7 -76.2(3) . . . . ?
C5 Mo1 C6 C7 115.1(5) . . . . ?
C4 Mo1 C6 C7 78.0(3) . . . . ?
C8 Mo1 C6 C7 37.0(3) . . . . ?
Cu1 Mo1 C6 C7 -18.5(4) . . . . ?
C5 C6 C7 C8 -0.2(6) . . . . ?
Mo1 C6 C7 C8 -65.0(4) . . . . ?
C5 C6 C7 Mo1 64.8(4) . . . . ?
C1 Mo1 C7 C8 -21.9(5) . . . . ?
C3 Mo1 C7 C8 138.8(4) . . . . ?
C2 Mo1 C7 C8 -135.0(4) . . . . ?
C5 Mo1 C7 C8 78.0(4) . . . . ?
C6 Mo1 C7 C8 115.6(5) . . . . ?
C4 Mo1 C7 C8 37.1(3) . . . . ?
Cu1 Mo1 C7 C8 -77.2(3) . . . . ?
C1 Mo1 C7 C6 -137.5(3) . . . . ?
C3 Mo1 C7 C6 23.2(5) . . . . ?
C2 Mo1 C7 C6 109.4(3) . . . . ?
C5 Mo1 C7 C6 -37.6(3) . . . . ?
C4 Mo1 C7 C6 -78.5(3) . . . . ?
C8 Mo1 C7 C6 -115.6(5) . . . . ?
Cu1 Mo1 C7 C6 167.2(3) . . . . ?
C6 C7 C8 C4 0.0(6) . . . . ?
Mo1 C7 C8 C4 -64.3(4) . . . . ?
C6 C7 C8 Mo1 64.3(4) . . . . ?
C5 C4 C8 C7 0.2(6) . . . . ?
Mo1 C4 C8 C7 64.3(4) . . . . ?
C5 C4 C8 Mo1 -64.1(4) . . . . ?
C1 Mo1 C8 C7 165.3(3) . . . . ?
C3 Mo1 C8 C7 -87.1(6) . . . . ?
C2 Mo1 C8 C7 52.4(4) . . . . ?
C5 Mo1 C8 C7 -79.4(3) . . . . ?
C6 Mo1 C8 C7 -37.9(3) . . . . ?
C4 Mo1 C8 C7 -116.0(5) . . . . ?
Cu1 Mo1 C8 C7 108.0(3) . . . . ?
C1 Mo1 C8 C4 -78.7(3) . . . . ?
C3 Mo1 C8 C4 28.9(6) . . . . ?
C2 Mo1 C8 C4 168.4(3) . . . . ?
C5 Mo1 C8 C4 36.6(3) . . . . ?
C6 Mo1 C8 C4 78.2(3) . . . . ?
C7 Mo1 C8 C4 116.0(5) . . . . ?
Cu1 Mo1 C8 C4 -136.0(3) . . . . ?
C9 O4 C10 C11 176.7(7) . . . . ?
Na1 O4 C10 C11 26.0(9) . . . . ?
C12 O5 C11 C10 -152.2(8) . . . . ?
Na1 O5 C11 C10 46.6(10) . . . . ?
O4 C10 C11 O5 -48.3(11) . . . . ?
